data_4086312
loop_
_publ_author_name
'Adams, R.D.'
'Foust, D.F.'
'Mathur, P.'

_publ_section_title
;
 Cluster Synthesis. 3. The Role of Sulfido Ligands in the Synthesis of
 High Nuclearity Metal Carbonyl Cluster Compounds. The Crystal and
 Molecular Structures of Os4 (C O)12 (mue 3-S) and Os7 (C O)19 (mue 4-S)
;
_journal_name_full Organometallics
_journal_page_first 990
_journal_page_last 996
_journal_volume 2
_journal_year 1983
_chemical_formula_sum 'C12 O12 Os4 S'
_chemical_name_systematic 'Os4 (C O)12 (S)'
_space_group_IT_number 15
_symmetry_space_group_name_Hall '-C 2yc'
_symmetry_space_group_name_H-M 'C 1 2/c 1'
_cell_angle_alpha 90
_cell_angle_beta 104.93
_cell_angle_gamma 90
_cell_formula_units_Z 8
_cell_length_a 29.11
_cell_length_b 8.491
_cell_length_c 16.61
_cell_volume 3966.946
_citation_journal_id_ASTM ORGND7
_cod_data_source_file Adams_ORGND7_1983_301.cif
_cod_data_source_block C12O12Os4S1
_cod_original_formula_sum 'C12 O12 Os4 S1'
_cod_database_code 4086312

loop_
_symmetry_equiv_pos_as_xyz
x,y,z
-x,y,-z+1/2
-x,-y,-z
x,-y,z-1/2
x+1/2,y+1/2,z
-x+1/2,y+1/2,-z+1/2
-x+1/2,-y+1/2,-z
x+1/2,-y+1/2,z-1/2

loop_
_atom_site_label
_atom_site_type_symbol
_atom_site_fract_x
_atom_site_fract_y
_atom_site_fract_z
_atom_site_occupancy
_atom_site_U_iso_or_equiv
Os2 Os 0.06972 -0.2828 0.16073 1 0.0
C12 C+2 0.2092 -0.138 0.097 1 0.0
C10 C+2 0.1745 -0.43 0.101 1 0.0
C1 C+2 0.1357 0.209 0.219 1 0.0
Os4 Os 0.15092 -0.2279 0.10561 1 0.0
O5 O-2 0.0624 -0.513 0.0182 1 0.0
C11 C+2 0.1259 -0.22 -0.011 1 0.0
O8 O-2 0.1512 -0.448 0.4062 1 0.0
C3 C+2 0.1278 0.094 0.063 1 0.0
O7 O-2 0.2086 0.055 0.399 1 0.0
O4 O-2 0.0526 -0.557 0.2731 1 0.0
S1 S 0.0808 -0.089 0.268 1 0.0
O1 O-2 0.1546 0.314 0.26 1 0.0
O9 O-2 0.2526 -0.337 0.2672 1 0.0
C5 C+2 0.0665 -0.422 0.071 1 0.0
O11 O-2 0.1085 -0.211 -0.0843 1 0.0
O2 O-2 0.0088 0.183 0.0926 1 0.0
Os3 Os 0.15747 -0.1954 0.27494 1 0.0
Os1 Os 0.10647 0.0301 0.15701 1 0.0
C7 C+2 0.1905 -0.0044 0.353 1 0.0
O10 O-2 0.1878 -0.565 0.1028 1 0.0
C4 C+2 0.0571 -0.452 0.232 1 0.0
O3 O-2 0.1398 0.145 0.0063 1 0.0
C9 C+2 0.2155 -0.282 0.266 1 0.0
C8 C+2 0.154 -0.354 0.359 1 0.0
C2 C+2 0.0462 0.13 0.114 1 0.0
C6 C+2 0.0042 -0.226 0.114 1 0.0
O6 O-2 -0.0336 -0.186 0.0857 1 0.0
O12 O-2 0.2446 -0.086 0.0921 1 0.0
